data_4505998
loop_
_publ_author_name
'Niu, Dan'
'Yang, Jin'
'Guo, Jiao'
'Kan, Wei-Qiu'
'Song, Shu-Yan'
'Du, Peng'
'Ma, Jian-Fang'

_publ_section_title
;
 Syntheses, Structures, and Photoluminescent Properties of 12 New
 Metal--Organic Frameworks Constructed by a Flexible Dicarboxylate and
 Various N-Donor Ligands
;
_journal_issue 5
_journal_name_full 'Crystal Growth &amp; Design'
_journal_page_first 2397
_journal_paper_doi 10.1021/cg3000526
_journal_volume 12
_journal_year 2012
_chemical_formula_moiety 'C28 H24 Cd N6 O5'
_chemical_formula_sum 'C28 H24 Cd N6 O5'
_chemical_formula_weight 636.93
_chemical_name_systematic
;
 ?
;
_space_group_IT_number 14
_symmetry_cell_setting monoclinic
_symmetry_space_group_name_Hall '-P 2ybc'
_symmetry_space_group_name_H-M 'P 1 21/c 1'
_atom_sites_solution_hydrogens geom
_atom_sites_solution_primary direct
_atom_sites_solution_secondary difmap
_audit_creation_method SHELXL-97
_cell_angle_alpha 90
_cell_angle_beta 92.364(5)
_cell_angle_gamma 90
_cell_formula_units_Z 4
_cell_length_a 13.655(5)
_cell_length_b 8.902(5)
_cell_length_c 21.908(5)
_cell_measurement_reflns_used 3611
_cell_measurement_temperature 293(2)
_cell_measurement_theta_max 29.0770
_cell_measurement_theta_min 3.1050
_cell_volume 2660.8(19)
_computing_cell_refinement CrysAlis
_computing_data_collection 'CrysAlis (Oxford Diffraction, 2006)'
_computing_data_reduction CrysAlis
_computing_structure_refinement 'SHELXL-97 (Sheldrick, 1997)'
_computing_structure_solution 'SHELXS-97 (Sheldrick, 1997)'
_diffrn_ambient_temperature 293(2)
_diffrn_detector_area_resol_mean 10.0
_diffrn_measured_fraction_theta_full 0.996
_diffrn_measured_fraction_theta_max 0.996
_diffrn_measurement_device_type 'Oxford Diffraction Gemini R Ultra'
_diffrn_measurement_method '\w scan'
_diffrn_radiation_monochromator graphite
_diffrn_radiation_source 'fine-focus sealed tube'
_diffrn_radiation_type MoK\a
_diffrn_radiation_wavelength 0.71069
_diffrn_reflns_av_R_equivalents 0.0376
_diffrn_reflns_av_sigmaI/netI 0.0569
_diffrn_reflns_limit_h_max 16
_diffrn_reflns_limit_h_min -12
_diffrn_reflns_limit_k_max 10
_diffrn_reflns_limit_k_min -8
_diffrn_reflns_limit_l_max 26
_diffrn_reflns_limit_l_min -26
_diffrn_reflns_number 10607
_diffrn_reflns_theta_full 25.02
_diffrn_reflns_theta_max 25.02
_diffrn_reflns_theta_min 3.27
_exptl_absorpt_coefficient_mu 0.871
_exptl_absorpt_correction_T_max 0.8731
_exptl_absorpt_correction_T_min 0.8450
_exptl_absorpt_correction_type multi-scan
_exptl_crystal_colour colorless
_exptl_crystal_density_diffrn 1.590
_exptl_crystal_density_method 'not measured'
_exptl_crystal_description block
_exptl_crystal_F_000 1288
_exptl_crystal_size_max 0.20
_exptl_crystal_size_mid 0.18
_exptl_crystal_size_min 0.16
_refine_diff_density_max 0.702
_refine_diff_density_min -0.447
_refine_diff_density_rms 0.078
_refine_ls_extinction_method none
_refine_ls_goodness_of_fit_ref 1.037
_refine_ls_hydrogen_treatment constr
_refine_ls_matrix_type full
_refine_ls_number_parameters 361
_refine_ls_number_reflns 4679
_refine_ls_number_restraints 30
_refine_ls_restrained_S_all 1.034
_refine_ls_R_factor_all 0.0657
_refine_ls_R_factor_gt 0.0412
_refine_ls_shift/su_max 0.001
_refine_ls_shift/su_mean 0.000
_refine_ls_structure_factor_coef Fsqd
_refine_ls_weighting_details 'calc w=1/[\s^2^(Fo^2^)+(0.0308P)^2^+0.9334P] where P=(Fo^2^+2Fc^2^)/3'
_refine_ls_weighting_scheme calc
_refine_ls_wR_factor_gt 0.0767
_refine_ls_wR_factor_ref 0.0870
_reflns_number_gt 3499
_reflns_number_total 4679
_reflns_threshold_expression >2\s(I)
_cod_data_source_file cg3000526_si_002.cif
_cod_data_source_block Compound-8
_cod_original_sg_symbol_Hall -p2ybc
_cod_original_sg_symbol_H-M P2(1)/c
_cod_database_code 4505998

loop_
_symmetry_equiv_pos_as_xyz
'x, y, z'
'-x, y+1/2, -z+1/2'
'-x, -y, -z'
'x, -y-1/2, z-1/2'

loop_
_atom_site_label
_atom_site_type_symbol
_atom_site_fract_x
_atom_site_fract_y
_atom_site_fract_z
_atom_site_U_iso_or_equiv
_atom_site_adp_type
_atom_site_occupancy
_atom_site_symmetry_multiplicity
_atom_site_calc_flag
_atom_site_refinement_flags
Cd1 Cd 0.41239(2) 0.32684(3) 0.022617(12) 0.03879(11) Uani 1 1 d .
C1 C 0.6116(3) 0.3361(5) 0.06575(17) 0.0381(9) Uani 1 1 d .
C2 C 0.7104(3) 0.3310(4) 0.09884(16) 0.0359(9) Uani 1 1 d .
C3 C 0.7309(3) 0.2150(4) 0.13966(16) 0.0376(9) Uani 1 1 d .
H3 H 0.6843 0.1409 0.1456 0.045 Uiso 1 1 calc R
C4 C 0.8201(3) 0.2089(5) 0.17153(17) 0.0404(10) Uani 1 1 d .
C5 C 0.8889(3) 0.3207(5) 0.16346(18) 0.0426(10) Uani 1 1 d .
H5 H 0.9483 0.3188 0.1858 0.051 Uiso 1 1 calc R
C6 C 0.8691(3) 0.4344(5) 0.12233(19) 0.0488(11) Uani 1 1 d .
H6 H 0.9160 0.5082 0.1164 0.059 Uiso 1 1 calc R
C7 C 0.7798(3) 0.4402(5) 0.08954(18) 0.0439(10) Uani 1 1 d .
H7 H 0.7670 0.5171 0.0616 0.053 Uiso 1 1 calc R
C8 C 0.7966(3) -0.0386(5) 0.20709(19) 0.0544(12) Uani 1 1 d .
H8A H 0.8078 -0.0833 0.1676 0.065 Uiso 1 1 calc R
H8B H 0.7268 -0.0211 0.2098 0.065 Uiso 1 1 calc R
C9 C 0.8318(3) -0.1441(5) 0.25741(18) 0.0444(10) Uani 1 1 d .
C10 C 0.8454(3) -0.2932(5) 0.24495(19) 0.0526(12) Uani 1 1 d .
H10 H 0.8414 -0.3269 0.2047 0.063 Uiso 1 1 calc R
C11 C 0.8650(3) -0.3934(5) 0.29173(18) 0.0491(11) Uani 1 1 d .
H11 H 0.8747 -0.4941 0.2825 0.059 Uiso 1 1 calc R
C12 C 0.8705(3) -0.3476(5) 0.35211(17) 0.0394(10) Uani 1 1 d .
C13 C 0.8599(3) -0.1965(5) 0.36464(18) 0.0432(10) Uani 1 1 d .
H13 H 0.8651 -0.1627 0.4048 0.052 Uiso 1 1 calc R
C14 C 0.8416(3) -0.0951(5) 0.31736(18) 0.0457(11) Uani 1 1 d .
H14 H 0.8359 0.0067 0.3260 0.055 Uiso 1 1 calc R
C15 C 0.8870(3) -0.4614(4) 0.40169(16) 0.0378(9) Uani 1 1 d .
C16 C 0.9587(3) -0.5695(5) 0.3950(2) 0.0560(12) Uani 1 1 d .
H16 H 0.9953 -0.5694 0.3601 0.067 Uiso 1 1 calc R
C17 C 0.9767(4) -0.6774(6) 0.4392(2) 0.0718(15) Uani 1 1 d .
H17 H 1.0255 -0.7487 0.4341 0.086 Uiso 1 1 calc R
C18 C 0.9232(4) -0.6802(6) 0.4905(2) 0.0710(15) Uani 1 1 d .
H18 H 0.9353 -0.7536 0.5201 0.085 Uiso 1 1 calc R
C19 C 0.8512(3) -0.5744(5) 0.49840(19) 0.0573(12) Uani 1 1 d .
H19 H 0.8150 -0.5770 0.5334 0.069 Uiso 1 1 calc R
C20 C 0.8318(3) -0.4623(4) 0.45421(16) 0.0380(9) Uani 1 1 d .
C21 C 0.7493(3) -0.3554(5) 0.46360(17) 0.0395(10) Uani 1 1 d .
N2 N 0.3792(3) 0.5695(4) 0.19950(15) 0.0503(9) Uani 1 1 d U
C23 C 0.3399(3) 0.6182(5) 0.10313(18) 0.0431(10) Uani 1 1 d .
H23 H 0.3159 0.6686 0.0685 0.052 Uiso 1 1 calc R
C24 C 0.3008(3) 0.8147(5) 0.1820(2) 0.0518(11) Uani 1 1 d .
H24A H 0.2442 0.7928 0.2058 0.062 Uiso 1 1 calc R
H24B H 0.2785 0.8751 0.1473 0.062 Uiso 1 1 calc R
C25 C 0.3735(3) 0.9060(5) 0.22101(18) 0.0493(11) Uani 1 1 d .
H25A H 0.3372 0.9748 0.2460 0.059 Uiso 1 1 calc R
H25B H 0.4095 0.8383 0.2484 0.059 Uiso 1 1 calc R
C26 C 0.4462(3) 0.9957(5) 0.18538(18) 0.0471(11) Uani 1 1 d .
H26A H 0.4109 1.0680 0.1597 0.057 Uiso 1 1 calc R
H26B H 0.4890 1.0510 0.2138 0.057 Uiso 1 1 calc R
C27 C 0.5022(3) 0.8843(5) 0.08740(18) 0.0424(10) Uani 1 1 d .
H27 H 0.4632 0.9415 0.0605 0.051 Uiso 1 1 calc R
C28 C 0.6000(3) 0.7282(5) 0.1252(2) 0.0536(12) Uani 1 1 d .
H28 H 0.6454 0.6503 0.1284 0.064 Uiso 1 1 calc R
N3 N 0.3783(2) 0.4818(4) 0.10335(14) 0.0424(8) Uani 1 1 d U
C22 C 0.3999(3) 0.4575(5) 0.16336(19) 0.0486(11) Uani 1 1 d U
H22 H 0.4273 0.3681 0.1779 0.058 Uiso 1 1 calc R
N1 N 0.3406(2) 0.6728(4) 0.15951(14) 0.0401(8) Uani 1 1 d .
N4 N 0.5058(2) 0.9008(4) 0.14714(14) 0.0414(8) Uani 1 1 d .
N5 N 0.5691(3) 0.7994(4) 0.17341(15) 0.0551(10) Uani 1 1 d .
N6 N 0.5613(2) 0.7757(4) 0.07081(14) 0.0431(8) Uani 1 1 d .
O1 O 0.5496(2) 0.2373(3) 0.07663(14) 0.0568(8) Uani 1 1 d .
O2 O 0.5934(2) 0.4405(3) 0.02881(12) 0.0535(8) Uani 1 1 d .
O3 O 0.8474(2) 0.0984(3) 0.21267(13) 0.0570(8) Uani 1 1 d .
O4 O 0.7614(2) -0.2458(3) 0.49879(13) 0.0549(8) Uani 1 1 d .
O5 O 0.66846(19) -0.3808(3) 0.43666(13) 0.0535(8) Uani 1 1 d .

loop_
_atom_site_aniso_label
_atom_site_aniso_U_11
_atom_site_aniso_U_22
_atom_site_aniso_U_33
_atom_site_aniso_U_23
_atom_site_aniso_U_13
_atom_site_aniso_U_12
Cd1 0.04191(19) 0.03482(18) 0.03968(18) 0.00337(14) 0.00231(12) 0.00151(14)
C1 0.043(2) 0.037(2) 0.035(2) 0.000(2) 0.0035(18) 0.008(2)
C2 0.042(2) 0.031(2) 0.035(2) 0.0049(18) 0.0078(17) 0.0060(19)
C3 0.040(2) 0.038(2) 0.036(2) 0.0088(19) 0.0025(17) -0.0020(19)
C4 0.043(2) 0.044(3) 0.034(2) 0.0078(19) 0.0065(18) 0.005(2)
C5 0.035(2) 0.047(3) 0.046(2) 0.007(2) 0.0039(18) 0.004(2)
C6 0.044(3) 0.042(3) 0.061(3) 0.008(2) 0.012(2) -0.002(2)
C7 0.044(2) 0.040(2) 0.049(2) 0.014(2) 0.0074(19) 0.006(2)
C8 0.060(3) 0.057(3) 0.046(2) 0.013(2) -0.001(2) 0.001(3)
C9 0.047(2) 0.050(3) 0.037(2) 0.010(2) 0.0053(18) -0.002(2)
C10 0.064(3) 0.058(3) 0.036(2) 0.006(2) 0.009(2) 0.003(3)
C11 0.055(3) 0.047(3) 0.046(3) 0.004(2) 0.005(2) -0.001(2)
C12 0.029(2) 0.045(3) 0.044(2) 0.008(2) 0.0050(17) 0.0027(19)
C13 0.042(2) 0.051(3) 0.037(2) 0.007(2) 0.0063(18) 0.004(2)
C14 0.043(2) 0.042(3) 0.051(3) 0.008(2) 0.001(2) 0.008(2)
C15 0.036(2) 0.040(2) 0.038(2) 0.0060(19) 0.0029(17) -0.001(2)
C16 0.057(3) 0.052(3) 0.060(3) 0.011(2) 0.013(2) 0.015(2)
C17 0.078(4) 0.054(3) 0.084(4) 0.013(3) 0.007(3) 0.029(3)
C18 0.086(4) 0.054(3) 0.073(4) 0.029(3) 0.000(3) 0.021(3)
C19 0.071(3) 0.054(3) 0.047(3) 0.016(2) 0.007(2) -0.001(3)
C20 0.039(2) 0.038(2) 0.037(2) 0.0013(19) 0.0001(18) -0.001(2)
C21 0.045(3) 0.040(3) 0.034(2) 0.0097(19) 0.0093(18) -0.002(2)
N2 0.060(2) 0.044(2) 0.045(2) 0.0063(18) -0.0060(17) 0.0046(18)
C23 0.048(3) 0.042(3) 0.039(2) 0.004(2) 0.0007(19) -0.004(2)
C24 0.050(3) 0.046(3) 0.060(3) -0.006(2) 0.007(2) 0.008(2)
C25 0.065(3) 0.043(3) 0.040(2) -0.006(2) 0.001(2) 0.006(2)
C26 0.059(3) 0.038(2) 0.043(2) -0.006(2) 0.001(2) 0.004(2)
C27 0.052(3) 0.033(2) 0.042(2) 0.008(2) 0.000(2) -0.001(2)
C28 0.046(3) 0.056(3) 0.058(3) -0.008(2) -0.006(2) 0.007(2)
N3 0.045(2) 0.039(2) 0.044(2) 0.0013(16) 0.0034(15) -0.0027(17)
C22 0.053(3) 0.039(2) 0.052(3) 0.004(2) -0.006(2) 0.002(2)
N1 0.0416(19) 0.0356(19) 0.0429(19) -0.0003(17) -0.0016(15) -0.0008(17)
N4 0.046(2) 0.038(2) 0.0402(19) -0.0036(16) 0.0012(16) -0.0012(17)
N5 0.054(2) 0.067(3) 0.044(2) -0.007(2) -0.0110(18) 0.014(2)
N6 0.0409(19) 0.044(2) 0.044(2) 0.0012(17) 0.0039(16) -0.0024(18)
O1 0.0469(18) 0.0486(19) 0.074(2) 0.0155(16) -0.0088(15) -0.0058(16)
O2 0.064(2) 0.0462(18) 0.0494(17) 0.0135(15) -0.0094(15) 0.0070(15)
O3 0.0598(19) 0.051(2) 0.0587(19) 0.0201(16) -0.0127(15) -0.0090(16)
O4 0.0538(18) 0.0513(19) 0.0598(19) -0.0147(17) 0.0033(15) 0.0045(16)
O5 0.0364(16) 0.065(2) 0.0587(18) -0.0098(16) -0.0041(14) 0.0030(15)

loop_
_atom_type_symbol
_atom_type_description
_atom_type_scat_dispersion_real
_atom_type_scat_dispersion_imag
_atom_type_scat_source
C C 0.0033 0.0016 'International Tables Vol C Tables 4.2.6.8 and 6.1.1.4'
H H 0.0000 0.0000 'International Tables Vol C Tables 4.2.6.8 and 6.1.1.4'
N N 0.0061 0.0033 'International Tables Vol C Tables 4.2.6.8 and 6.1.1.4'
O O 0.0106 0.0060 'International Tables Vol C Tables 4.2.6.8 and 6.1.1.4'
Cd Cd -0.8075 1.2024 'International Tables Vol C Tables 4.2.6.8 and 6.1.1.4'

loop_
_geom_angle_atom_site_label_1
_geom_angle_atom_site_label_2
_geom_angle_atom_site_label_3
_geom_angle
_geom_angle_site_symmetry_1
_geom_angle_site_symmetry_3
N6 Cd1 N3 166.21(12) 3_665 .
N6 Cd1 O1 99.59(12) 3_665 .
N3 Cd1 O1 89.93(11) . .
N6 Cd1 O5 96.87(11) 3_665 2_655
N3 Cd1 O5 93.82(12) . 2_655
O1 Cd1 O5 85.30(10) . 2_655
N6 Cd1 O2 85.78(11) 3_665 3_665
N3 Cd1 O2 80.62(11) . 3_665
O1 Cd1 O2 123.84(10) . 3_665
O5 Cd1 O2 150.02(10) 2_655 3_665
N6 Cd1 O4 84.91(11) 3_665 2_655
N3 Cd1 O4 94.52(11) . 2_655
O1 Cd1 O4 138.85(11) . 2_655
O5 Cd1 O4 53.61(9) 2_655 2_655
O2 Cd1 O4 97.21(10) 3_665 2_655
O2 C1 O1 121.9(3) . .
O2 C1 C2 119.0(4) . .
O1 C1 C2 119.2(3) . .
C7 C2 C3 119.9(3) . .
C7 C2 C1 121.0(3) . .
C3 C2 C1 119.1(4) . .
C4 C3 C2 120.4(4) . .
C4 C3 H3 119.8 . .
C2 C3 H3 119.8 . .
O3 C4 C3 124.8(4) . .
O3 C4 C5 115.5(3) . .
C3 C4 C5 119.8(4) . .
C6 C5 C4 119.8(4) . .
C6 C5 H5 120.1 . .
C4 C5 H5 120.1 . .
C5 C6 C7 120.7(4) . .
C5 C6 H6 119.6 . .
C7 C6 H6 119.6 . .
C2 C7 C6 119.4(4) . .
C2 C7 H7 120.3 . .
C6 C7 H7 120.3 . .
O3 C8 C9 109.6(3) . .
O3 C8 H8A 109.8 . .
C9 C8 H8A 109.8 . .
O3 C8 H8B 109.8 . .
C9 C8 H8B 109.8 . .
H8A C8 H8B 108.2 . .
C10 C9 C14 119.1(4) . .
C10 C9 C8 119.9(4) . .
C14 C9 C8 120.8(4) . .
C9 C10 C11 120.2(4) . .
C9 C10 H10 119.9 . .
C11 C10 H10 119.9 . .
C10 C11 C12 121.5(4) . .
C10 C11 H11 119.2 . .
C12 C11 H11 119.2 . .
C13 C12 C11 118.3(4) . .
C13 C12 C15 121.9(4) . .
C11 C12 C15 119.7(4) . .
C12 C13 C14 120.1(4) . .
C12 C13 H13 119.9 . .
C14 C13 H13 119.9 . .
C9 C14 C13 120.7(4) . .
C9 C14 H14 119.7 . .
C13 C14 H14 119.7 . .
C16 C15 C20 119.3(4) . .
C16 C15 C12 118.7(4) . .
C20 C15 C12 122.0(4) . .
C17 C16 C15 121.0(4) . .
C17 C16 H16 119.5 . .
C15 C16 H16 119.5 . .
C18 C17 C16 120.3(5) . .
C18 C17 H17 119.8 . .
C16 C17 H17 119.8 . .
C17 C18 C19 120.0(4) . .
C17 C18 H18 120.0 . .
C19 C18 H18 120.0 . .
C18 C19 C20 120.9(4) . .
C18 C19 H19 119.6 . .
C20 C19 H19 119.6 . .
C15 C20 C19 118.5(4) . .
C15 C20 C21 122.9(3) . .
C19 C20 C21 118.5(4) . .
O4 C21 O5 121.6(4) . .
O4 C21 C20 120.1(3) . .
O5 C21 C20 118.4(4) . .
C22 N2 N1 102.3(3) . .
N3 C23 N1 110.2(4) . .
N3 C23 H23 124.9 . .
N1 C23 H23 124.9 . .
N1 C24 C25 114.0(3) . .
N1 C24 H24A 108.8 . .
C25 C24 H24A 108.8 . .
N1 C24 H24B 108.8 . .
C25 C24 H24B 108.8 . .
H24A C24 H24B 107.6 . .
C26 C25 C24 114.8(3) . .
C26 C25 H25A 108.6 . .
C24 C25 H25A 108.6 . .
C26 C25 H25B 108.6 . .
C24 C25 H25B 108.6 . .
H25A C25 H25B 107.6 . .
N4 C26 C25 112.5(3) . .
N4 C26 H26A 109.1 . .
C25 C26 H26A 109.1 . .
N4 C26 H26B 109.1 . .
C25 C26 H26B 109.1 . .
H26A C26 H26B 107.8 . .
N4 C27 N6 110.9(3) . .
N4 C27 H27 124.5 . .
N6 C27 H27 124.5 . .
N5 C28 N6 115.5(4) . .
N5 C28 H28 122.3 . .
N6 C28 H28 122.3 . .
C23 N3 C22 102.8(3) . .
C23 N3 Cd1 129.7(3) . .
C22 N3 Cd1 127.3(3) . .
N2 C22 N3 114.9(4) . .
N2 C22 H22 122.5 . .
N3 C22 H22 122.5 . .
C23 N1 N2 109.8(3) . .
C23 N1 C24 129.7(3) . .
N2 N1 C24 120.3(3) . .
C27 N4 N5 110.1(3) . .
C27 N4 C26 129.5(3) . .
N5 N4 C26 120.0(3) . .
C28 N5 N4 101.5(3) . .
C27 N6 C28 102.0(3) . .
C27 N6 Cd1 131.3(3) . 3_665
C28 N6 Cd1 126.5(3) . 3_665
C1 O1 Cd1 101.6(2) . .
C1 O2 Cd1 164.6(3) . 3_665
C4 O3 C8 116.4(3) . .
C21 O4 Cd1 89.2(2) . 2_645
C21 O5 Cd1 95.6(2) . 2_645

loop_
_geom_bond_atom_site_label_1
_geom_bond_atom_site_label_2
_geom_bond_distance
_geom_bond_site_symmetry_2
Cd1 N6 2.283(3) 3_665
Cd1 N3 2.306(3) .
Cd1 O1 2.316(3) .
Cd1 O5 2.348(3) 2_655
Cd1 O2 2.358(3) 3_665
Cd1 O4 2.485(3) 2_655
C1 O2 1.250(4) .
C1 O1 1.250(5) .
C1 C2 1.506(5) .
C2 C7 1.378(5) .
C2 C3 1.387(5) .
C3 C4 1.379(5) .
C3 H3 0.9300 .
C4 O3 1.375(5) .
C4 C5 1.385(5) .
C5 C6 1.374(5) .
C5 H5 0.9300 .
C6 C7 1.391(5) .
C6 H6 0.9300 .
C7 H7 0.9300 .
C8 O3 1.406(5) .
C8 C9 1.512(5) .
C8 H8A 0.9700 .
C8 H8B 0.9700 .
C9 C10 1.369(6) .
C9 C14 1.385(5) .
C10 C11 1.376(6) .
C10 H10 0.9300 .
C11 C12 1.383(5) .
C11 H11 0.9300 .
C12 C13 1.382(6) .
C12 C15 1.495(5) .
C13 C14 1.389(5) .
C13 H13 0.9300 .
C14 H14 0.9300 .
C15 C16 1.385(6) .
C15 C20 1.401(5) .
C16 C17 1.380(6) .
C16 H16 0.9300 .
C17 C18 1.365(7) .
C17 H17 0.9300 .
C18 C19 1.378(7) .
C18 H18 0.9300 .
C19 C20 1.408(5) .
C19 H19 0.9300 .
C20 C21 1.496(5) .
C21 O4 1.250(5) .
C21 O5 1.251(4) .
N2 C22 1.311(5) .
N2 N1 1.361(4) .
C23 N3 1.322(5) .
C23 N1 1.327(5) .
C23 H23 0.9300 .
C24 N1 1.469(5) .
C24 C25 1.519(5) .
C24 H24A 0.9700 .
C24 H24B 0.9700 .
C25 C26 1.515(6) .
C25 H25A 0.9700 .
C25 H25B 0.9700 .
C26 N4 1.461(5) .
C26 H26A 0.9700 .
C26 H26B 0.9700 .
C27 N4 1.316(5) .
C27 N6 1.320(5) .
C27 H27 0.9300 .
C28 N5 1.316(5) .
C28 N6 1.352(5) .
C28 H28 0.9300 .
N3 C22 1.353(5) .
C22 H22 0.9300 .
N4 N5 1.361(4) .
N6 Cd1 2.283(3) 3_665
O2 Cd1 2.358(3) 3_665
O4 Cd1 2.485(3) 2_645
O5 Cd1 2.348(3) 2_645

loop_
_geom_torsion_atom_site_label_1
_geom_torsion_atom_site_label_2
_geom_torsion_atom_site_label_3
_geom_torsion_atom_site_label_4
_geom_torsion
_geom_torsion_site_symmetry_1
_geom_torsion_site_symmetry_4
O2 C1 C2 C7 0.9(6) . .
O1 C1 C2 C7 -178.1(4) . .
O2 C1 C2 C3 -179.7(4) . .
O1 C1 C2 C3 1.3(6) . .
C7 C2 C3 C4 0.6(6) . .
C1 C2 C3 C4 -178.7(4) . .
C2 C3 C4 O3 -179.7(4) . .
C2 C3 C4 C5 1.1(6) . .
O3 C4 C5 C6 178.7(4) . .
C3 C4 C5 C6 -2.0(6) . .
C4 C5 C6 C7 1.3(6) . .
C3 C2 C7 C6 -1.4(6) . .
C1 C2 C7 C6 178.0(4) . .
C5 C6 C7 C2 0.4(6) . .
O3 C8 C9 C10 -139.5(4) . .
O3 C8 C9 C14 46.8(5) . .
C14 C9 C10 C11 2.4(6) . .
C8 C9 C10 C11 -171.5(4) . .
C9 C10 C11 C12 0.6(7) . .
C10 C11 C12 C13 -2.7(6) . .
C10 C11 C12 C15 177.0(4) . .
C11 C12 C13 C14 1.7(6) . .
C15 C12 C13 C14 -178.0(3) . .
C10 C9 C14 C13 -3.3(6) . .
C8 C9 C14 C13 170.5(4) . .
C12 C13 C14 C9 1.3(6) . .
C13 C12 C15 C16 -134.7(4) . .
C11 C12 C15 C16 45.6(5) . .
C13 C12 C15 C20 45.8(5) . .
C11 C12 C15 C20 -133.9(4) . .
C20 C15 C16 C17 -0.2(6) . .
C12 C15 C16 C17 -179.7(4) . .
C15 C16 C17 C18 0.6(8) . .
C16 C17 C18 C19 -0.4(8) . .
C17 C18 C19 C20 -0.1(8) . .
C16 C15 C20 C19 -0.3(6) . .
C12 C15 C20 C19 179.2(4) . .
C16 C15 C20 C21 -176.4(4) . .
C12 C15 C20 C21 3.0(6) . .
C18 C19 C20 C15 0.4(6) . .
C18 C19 C20 C21 176.8(4) . .
C15 C20 C21 O4 -103.4(4) . .
C19 C20 C21 O4 80.4(5) . .
C15 C20 C21 O5 78.3(5) . .
C19 C20 C21 O5 -97.9(4) . .
N1 C24 C25 C26 79.6(5) . .
C24 C25 C26 N4 -59.4(5) . .
N1 C23 N3 C22 1.2(4) . .
N1 C23 N3 Cd1 -174.5(2) . .
N6 Cd1 N3 C23 11.2(7) 3_665 .
O1 Cd1 N3 C23 145.1(3) . .
O5 Cd1 N3 C23 -129.6(3) 2_655 .
O2 Cd1 N3 C23 20.7(3) 3_665 .
O4 Cd1 N3 C23 -75.9(3) 2_655 .
N6 Cd1 N3 C22 -163.6(4) 3_665 .
O1 Cd1 N3 C22 -29.7(3) . .
O5 Cd1 N3 C22 55.6(3) 2_655 .
O2 Cd1 N3 C22 -154.1(3) 3_665 .
O4 Cd1 N3 C22 109.3(3) 2_655 .
N1 N2 C22 N3 0.5(5) . .
C23 N3 C22 N2 -1.1(5) . .
Cd1 N3 C22 N2 174.8(3) . .
N3 C23 N1 N2 -1.0(5) . .
N3 C23 N1 C24 -176.0(4) . .
C22 N2 N1 C23 0.3(4) . .
C22 N2 N1 C24 175.8(4) . .
C25 C24 N1 C23 -128.7(4) . .
C25 C24 N1 N2 56.8(5) . .
N6 C27 N4 N5 -0.5(5) . .
N6 C27 N4 C26 -173.2(4) . .
C25 C26 N4 C27 107.3(5) . .
C25 C26 N4 N5 -64.9(5) . .
N6 C28 N5 N4 -0.2(5) . .
C27 N4 N5 C28 0.4(5) . .
C26 N4 N5 C28 173.9(4) . .
N4 C27 N6 C28 0.3(4) . .
N4 C27 N6 Cd1 175.7(2) . 3_665
N5 C28 N6 C27 -0.1(5) . .
N5 C28 N6 Cd1 -175.8(3) . 3_665
O2 C1 O1 Cd1 -6.1(4) . .
C2 C1 O1 Cd1 172.8(3) . .
N6 Cd1 O1 C1 86.7(3) 3_665 .
N3 Cd1 O1 C1 -83.3(3) . .
O5 Cd1 O1 C1 -177.1(3) 2_655 .
O2 Cd1 O1 C1 -4.7(3) 3_665 .
O4 Cd1 O1 C1 179.9(2) 2_655 .
O1 C1 O2 Cd1 147.5(9) . 3_665
C2 C1 O2 Cd1 -31.4(12) . 3_665
C3 C4 O3 C8 21.6(6) . .
C5 C4 O3 C8 -159.2(4) . .
C9 C8 O3 C4 -177.1(4) . .
O5 C21 O4 Cd1 -0.4(4) . 2_645
C20 C21 O4 Cd1 -178.7(3) . 2_645
O4 C21 O5 Cd1 0.4(4) . 2_645
C20 C21 O5 Cd1 178.7(3) . 2_645
